data_7027528
loop_
_publ_author_name
'Barandika, M. Gotzone'
'Cort\'es, Roberto'
'Lezama, Luis'
'Urtiaga, M. Karmele'
'Arriortua, M. Isabel'
'Rojo, Te\'ofilo'

_publ_section_title
;
 Synthesis and magnetostructural characterization of two ferromagnetic
 nickel(II) dimers
;
_journal_issue 17
_journal_name_full 'Journal of the Chemical Society, Dalton Transactions'
_journal_page_first 2971
_journal_paper_doi 10.1039/a903558c
_journal_year 1999
_chemical_formula_sum 'C15 H12 N9 Ni O0.5'
_chemical_formula_weight 385.05
_space_group_IT_number 15
_symmetry_cell_setting monoclinic
_symmetry_space_group_name_Hall '-C 2yc'
_symmetry_space_group_name_H-M 'C 1 2/c 1'
_atom_sites_solution_hydrogens geom
_atom_sites_solution_primary direct
_atom_sites_solution_secondary difmap
_audit_creation_method SHELXL
_cell_angle_alpha 90.00
_cell_angle_beta 90.29(2)
_cell_angle_gamma 90.00
_cell_formula_units_Z 8
_cell_length_a 20.979(3)
_cell_length_b 7.7330(10)
_cell_length_c 20.117(4)
_cell_measurement_temperature 293(2)
_cell_volume 3263.6(9)
_computing_cell_refinement 'Enraf-Nonius CAD-4'
_computing_data_collection 'Enraf-Nonius CAD-4'
_computing_data_reduction 'Xtal 3.2 (Hall, Flack & Stewart, 1992)'
_computing_structure_refinement 'SHELXL-93 (Sheldrick, 1993)'
_computing_structure_solution 'SHELXS-86 (Sheldrick, 1990)'
_diffrn_ambient_temperature 293(2)
_diffrn_radiation_monochromator graphite
_diffrn_radiation_source 'fine-focus sealed tube'
_diffrn_radiation_type MoK\a
_diffrn_radiation_wavelength 0.71069
_diffrn_reflns_av_R_equivalents 0.0628
_diffrn_reflns_av_sigmaI/netI 0.0599
_diffrn_reflns_limit_h_max 23
_diffrn_reflns_limit_h_min 0
_diffrn_reflns_limit_k_max 8
_diffrn_reflns_limit_k_min -8
_diffrn_reflns_limit_l_max 22
_diffrn_reflns_limit_l_min -22
_diffrn_reflns_number 4716
_diffrn_reflns_theta_max 23.53
_diffrn_reflns_theta_min 1.94
_exptl_absorpt_coefficient_mu 1.212
_exptl_crystal_colour green
_exptl_crystal_density_diffrn 1.567
_exptl_crystal_F_000 1576
_refine_diff_density_max 0.826
_refine_diff_density_min -0.878
_refine_diff_density_rms 0.119
_refine_ls_extinction_method none
_refine_ls_goodness_of_fit_all 1.062
_refine_ls_goodness_of_fit_obs 1.068
_refine_ls_matrix_type full
_refine_ls_number_parameters 244
_refine_ls_number_reflns 2415
_refine_ls_number_restraints 0
_refine_ls_restrained_S_all 1.212
_refine_ls_restrained_S_obs 1.068
_refine_ls_R_factor_all 0.0762
_refine_ls_R_factor_obs 0.0675
_refine_ls_shift/esd_max 2.968
_refine_ls_shift/esd_mean 0.148
_refine_ls_structure_factor_coef Fsqd
_refine_ls_weighting_details 'w=1/[\s^2^(Fo^2^)+(0.1473P)^2^+4.2537P] where P=(Fo^2^+2Fc^2^)/3'
_refine_ls_weighting_scheme calc
_refine_ls_wR_factor_all 0.2251
_refine_ls_wR_factor_obs 0.1891
_reflns_number_observed 2185
_reflns_number_total 2433
_reflns_observed_criterion >2sigma(I)
_cod_data_source_file 903558csup1.cif
_cod_data_source_block nitn3
_cod_depositor_comments
;
The following automatic conversions were performed:

'_refine_ls_weighting_scheme' value 'calc
w=1/[\s^2^(Fo^2^)+(0.1473P)^2^+4.2537P] where P=(Fo^2^+2Fc^2^)/3' was
changed to 'calc'. New tag '_refine_ls_weighting_details' was
created. The value of the new tag was set to
'w=1/[\s^2^(Fo^2^)+(0.1473P)^2^+4.2537P] where P=(Fo^2^+2Fc^2^)/3'.

Automatic conversion script
Id: cif_fix_values 3143 2015-03-26 13:38:13Z robertas 
;
_cod_original_sg_symbol_H-M 'C 2/c'
_cod_original_formula_sum 'C15 H12 N9 Ni O0.50'
_cod_database_code 7027528

loop_
_symmetry_equiv_pos_as_xyz
'x, y, z'
'-x, y, -z+1/2'
'x+1/2, y+1/2, z'
'-x+1/2, y+1/2, -z+1/2'
'-x, -y, -z'
'x, -y, z-1/2'
'-x+1/2, -y+1/2, -z'
'x+1/2, -y+1/2, z-1/2'

loop_
_atom_site_aniso_label
_atom_site_aniso_U_11
_atom_site_aniso_U_22
_atom_site_aniso_U_33
_atom_site_aniso_U_23
_atom_site_aniso_U_13
_atom_site_aniso_U_12
Ni 0.0538(5) 0.0400(5) 0.0428(5) 0.0002(2) -0.0007(3) 0.0034(2)
N1 0.041(2) 0.030(2) 0.030(2) 0.0015(14) -0.0020(13) -0.0027(14)
N2 0.035(2) 0.025(2) 0.034(2) -0.0021(13) -0.0054(13) 0.0000(13)
N3 0.042(2) 0.030(2) 0.032(2) 0.0015(13) -0.0054(14) -0.0013(14)
N4 0.058(2) 0.032(2) 0.047(2) 0.001(2) -0.012(2) -0.008(2)
N5 0.058(2) 0.037(2) 0.040(2) -0.010(2) -0.008(2) -0.010(2)
N6 0.138(5) 0.108(5) 0.061(3) 0.000(3) -0.042(3) -0.037(4)
N7 0.040(2) 0.037(2) 0.038(2) -0.009(2) -0.0067(14) 0.0073(14)
N8 0.045(2) 0.044(2) 0.056(2) -0.017(2) -0.015(2) 0.007(2)
N9 0.077(14) 0.060(16) 0.192(24) -0.077(14) -0.038(13) 0.020(11)
N9 0.099(14) 0.077(18) 0.068(10) -0.059(11) -0.011(8) 0.001(10)
C1 0.051(2) 0.033(2) 0.040(2) 0.001(2) -0.003(2) -0.002(2)
C2 0.065(3) 0.044(3) 0.040(2) 0.013(2) -0.009(2) -0.013(2)
C3 0.063(3) 0.069(3) 0.036(2) 0.010(2) 0.007(2) -0.013(3)
C4 0.058(3) 0.057(3) 0.037(2) -0.002(2) 0.001(2) -0.001(2)
C5 0.036(2) 0.040(2) 0.029(2) -0.004(2) 0.000(2) -0.003(2)
C6 0.036(2) 0.033(2) 0.034(2) -0.007(2) -0.003(2) 0.000(2)
C7 0.049(2) 0.044(3) 0.049(2) -0.018(2) 0.004(2) 0.000(2)
C8 0.044(2) 0.033(2) 0.072(3) -0.015(2) 0.002(2) 0.005(2)
C9 0.048(3) 0.023(2) 0.065(3) -0.002(2) -0.009(2) 0.004(2)
C10 0.035(2) 0.025(2) 0.045(2) 0.001(2) -0.007(2) -0.001(2)
C11 0.039(2) 0.029(2) 0.042(2) 0.006(2) -0.008(2) -0.005(2)
C12 0.058(3) 0.043(3) 0.058(3) 0.021(2) -0.006(2) 0.000(2)
C13 0.073(3) 0.069(4) 0.049(3) 0.032(3) -0.006(2) -0.001(3)
C14 0.066(3) 0.074(4) 0.037(2) 0.009(2) 0.005(2) -0.001(3)
C15 0.058(3) 0.048(3) 0.029(2) 0.005(2) 0.003(2) -0.003(2)
O 0.105(5) 0.084(5) 0.087(4) 0.000 0.027(5) 0.000

loop_
_atom_site_label
_atom_site_type_symbol
_atom_site_fract_x
_atom_site_fract_y
_atom_site_fract_z
_atom_site_U_iso_or_equiv
_atom_site_thermal_displace_type
_atom_site_occupancy
_atom_site_calc_flag
_atom_site_refinement_flags
Ni Ni 0.67510(3) 0.76152(7) 0.47718(3) 0.0455(3) Uani 1 d .
N1 N 0.63598(15) 0.6686(4) 0.56607(15) 0.0336(8) Uani 1 d .
N2 N 0.61335(14) 0.9471(4) 0.4997(2) 0.0314(7) Uani 1 d .
N3 N 0.6830(2) 0.9274(4) 0.3942(2) 0.0346(8) Uani 1 d .
N4 N 0.6120(2) 0.6085(4) 0.4215(2) 0.0454(9) Uani 1 d .
N5 N 0.5947(2) 0.6405(5) 0.3683(2) 0.0452(9) Uani 1 d .
N6 N 0.5754(3) 0.6722(10) 0.3163(3) 0.103(2) Uani 1 d .
N7 N 0.7512(2) 0.5999(4) 0.4672(2) 0.0383(8) Uani 1 d .
N8 N 0.7615(2) 0.4907(5) 0.4286(2) 0.0487(10) Uani 1 d .
N9 N 0.7693(18) 0.3633(42) 0.3942(20) 0.110(9) Uani 0.50 d P
N9 N 0.7796(18) 0.4136(44) 0.3866(17) 0.081(7) Uani 0.50 d P
C1 C 0.6479(2) 0.5143(5) 0.5953(2) 0.0414(10) Uani 1 d .
H1 H 0.6775(2) 0.4404(5) 0.5761(2) 0.061(4) Uiso 1 calc R
C2 C 0.6175(2) 0.4632(6) 0.6525(2) 0.0498(12) Uani 1 d .
H2 H 0.6269(2) 0.3571(6) 0.6720(2) 0.061(4) Uiso 1 calc R
C3 C 0.5732(2) 0.5710(7) 0.6804(2) 0.0559(13) Uani 1 d .
H3 H 0.5518(2) 0.5381(7) 0.7187(2) 0.061(4) Uiso 1 calc R
C4 C 0.5605(3) 0.7295(6) 0.6509(3) 0.0504(12) Uani 1 d .
H4 H 0.5307(3) 0.8042(6) 0.6693(3) 0.061(4) Uiso 1 calc R
C5 C 0.5927(2) 0.7751(5) 0.5940(2) 0.0350(10) Uani 1 d .
C6 C 0.5825(2) 0.9392(5) 0.5575(2) 0.0342(9) Uani 1 d .
C7 C 0.5438(2) 1.0742(6) 0.5781(2) 0.0475(11) Uani 1 d .
H7 H 0.5217(2) 1.0680(6) 0.6180(2) 0.061(4) Uiso 1 calc R
C8 C 0.5391(2) 1.2177(6) 0.5377(3) 0.0496(12) Uani 1 d .
H8 H 0.5135(2) 1.3099(6) 0.5506(3) 0.061(4) Uiso 1 calc R
C9 C 0.5717(2) 1.2268(5) 0.4783(3) 0.0457(12) Uani 1 d .
H9 H 0.5688(2) 1.3242(5) 0.4513(3) 0.061(4) Uiso 1 calc R
C10 C 0.6091(2) 1.0862(5) 0.4599(2) 0.0350(9) Uani 1 d .
C11 C 0.6451(2) 1.0681(5) 0.3977(2) 0.0367(9) Uani 1 d .
C12 C 0.6391(2) 1.1818(7) 0.3441(2) 0.0530(12) Uani 1 d .
H12 H 0.6134(2) 1.2793(7) 0.3470(2) 0.061(4) Uiso 1 calc R
C13 C 0.6722(3) 1.1457(8) 0.2873(2) 0.0639(14) Uani 1 d .
H13 H 0.6696(3) 1.2209(8) 0.2513(2) 0.061(4) Uiso 1 calc R
C14 C 0.7091(2) 1.0007(8) 0.2829(2) 0.0590(13) Uani 1 d .
H14 H 0.7302(2) 0.9732(8) 0.2438(2) 0.061(4) Uiso 1 calc R
C15 C 0.7138(2) 0.8962(6) 0.3384(2) 0.0451(10) Uani 1 d .
H15 H 0.7399(2) 0.7992(6) 0.3364(2) 0.061(4) Uiso 1 calc R
O O 0.5000 0.9421(10) 0.2500 0.092(2) Uani 1 d S
H16 H 0.5369(26) 0.9107(79) 0.2540(34) 0.061(4) Uiso 1 d .

loop_
_atom_type_symbol
_atom_type_description
_atom_type_scat_dispersion_real
_atom_type_scat_dispersion_imag
_atom_type_scat_source
C C 0.0033 0.0016 'International Tables Vol C Tables 4.2.6.8 and 6.1.1.4'
H H 0.0000 0.0000 'International Tables Vol C Tables 4.2.6.8 and 6.1.1.4'
N N 0.0061 0.0033 'International Tables Vol C Tables 4.2.6.8 and 6.1.1.4'
O O 0.0106 0.0060 'International Tables Vol C Tables 4.2.6.8 and 6.1.1.4'
Ni Ni 0.3393 1.1124 'International Tables Vol C Tables 4.2.6.8 and 6.1.1.4'

loop_
_geom_angle_atom_site_label_1
_geom_angle_atom_site_label_2
_geom_angle_atom_site_label_3
_geom_angle
_geom_angle_site_symmetry_3
N2 Ni N7 167.69(13) .
N2 Ni N4 96.87(14) .
N7 Ni N4 95.39(14) .
N2 Ni N1 78.13(13) .
N7 Ni N1 100.60(13) .
N4 Ni N1 90.77(14) .
N2 Ni N3 78.21(13) .
N7 Ni N3 103.31(14) .
N4 Ni N3 88.41(13) .
N1 Ni N3 156.05(13) .
N2 Ni N7 89.36(12) 7_666
N7 Ni N7 78.38(14) 7_666
N4 Ni N7 173.77(13) 7_666
N1 Ni N7 90.59(13) 7_666
N3 Ni N7 92.80(13) 7_666
C5 N1 C1 118.7(3) .
C5 N1 Ni 114.4(3) .
C1 N1 Ni 126.9(3) .
C6 N2 C10 121.7(3) .
C6 N2 Ni 119.0(3) .
C10 N2 Ni 118.9(3) .
C15 N3 C11 119.0(3) .
C15 N3 Ni 126.9(3) .
C11 N3 Ni 113.5(3) .
N5 N4 Ni 124.7(3) .
N6 N5 N4 177.6(6) .
N8 N7 Ni 131.0(3) .
N8 N7 Ni 124.2(3) 7_666
Ni N7 Ni 101.62(14) 7_666
N7 N8 N9 172.0(15) .
N7 N8 N9 164.9(15) .
N9 N8 N9 22.8(23) .
N9 N9 N8 65.1(83) .
N9 N9 N8 92.1(89) .
N1 C1 C2 122.1(4) .
N1 C1 H1 118.9(2) .
C2 C1 H1 119.0(3) .
C1 C2 C3 119.1(4) .
C1 C2 H2 120.5(3) .
C3 C2 H2 120.5(3) .
C2 C3 C4 119.4(4) .
C2 C3 H3 120.3(3) .
C4 C3 H3 120.3(3) .
C5 C4 C3 119.2(5) .
C5 C4 H4 120.4(3) .
C3 C4 H4 120.4(3) .
N1 C5 C4 121.5(4) .
N1 C5 C6 114.3(4) .
C4 C5 C6 124.2(4) .
N2 C6 C7 120.9(4) .
N2 C6 C5 113.7(3) .
C7 C6 C5 125.3(4) .
C8 C7 C6 117.9(4) .
C8 C7 H7 121.0(3) .
C6 C7 H7 121.0(3) .
C7 C8 C9 121.1(4) .
C7 C8 H8 119.5(3) .
C9 C8 H8 119.4(3) .
C8 C9 C10 118.2(4) .
C8 C9 H9 120.9(3) .
C10 C9 H9 120.9(3) .
N2 C10 C9 120.1(4) .
N2 C10 C11 113.5(3) .
C9 C10 C11 126.3(4) .
N3 C11 C12 121.1(4) .
N3 C11 C10 115.3(3) .
C12 C11 C10 123.5(4) .
C13 C12 C11 118.2(5) .
C13 C12 H12 120.9(3) .
C11 C12 H12 120.9(3) .
C14 C13 C12 120.8(4) .
C14 C13 H13 119.6(3) .
C12 C13 H13 119.6(3) .
C13 C14 C15 117.8(5) .
C13 C14 H14 121.1(3) .
C15 C14 H14 121.1(3) .
N3 C15 C14 123.1(5) .
N3 C15 H15 118.5(2) .
C14 C15 H15 118.5(3) .

loop_
_geom_bond_atom_site_label_1
_geom_bond_atom_site_label_2
_geom_bond_distance
_geom_bond_site_symmetry_2
Ni N2 1.988(3) .
Ni N7 2.039(3) .
Ni N4 2.095(4) .
Ni N1 2.098(3) .
Ni N3 2.113(3) .
Ni N7 2.184(3) 7_666
N1 C5 1.350(5) .
N1 C1 1.353(5) .
N2 C6 1.333(5) .
N2 C10 1.344(5) .
N3 C15 1.319(5) .
N3 C11 1.350(5) .
N4 N5 1.156(5) .
N5 N6 1.146(6) .
N7 N8 1.168(5) .
N7 Ni 2.184(3) 7_666
N8 N9 1.22(4) .
N8 N9 1.10(4) .
N9 N9 0.47(5) .
C1 C2 1.376(6) .
C1 H1 0.93 .
C2 C3 1.371(7) .
C2 H2 0.93 .
C3 C4 1.387(7) .
C3 H3 0.93 .
C4 C5 1.378(7) .
C4 H4 0.93 .
C5 C6 1.482(6) .
C6 C7 1.388(6) .
C7 C8 1.380(7) .
C7 H7 0.93 .
C8 C9 1.383(8) .
C8 H8 0.93 .
C9 C10 1.392(6) .
C9 H9 0.93 .
C10 C11 1.470(6) .
C11 C12 1.396(6) .
C12 C13 1.369(8) .
C12 H12 0.93 .
C13 C14 1.365(8) .
C13 H13 0.93 .
C14 C15 1.382(6) .
C14 H14 0.93 .
C15 H15 0.93 .
O H16 0.81(5) .

loop_
_geom_torsion_atom_site_label_1
_geom_torsion_atom_site_label_2
_geom_torsion_atom_site_label_3
_geom_torsion_atom_site_label_4
_geom_torsion
_geom_torsion_site_symmetry_1
_geom_torsion_site_symmetry_4
N2 Ni N1 C5 -1.8(3) . .
N7 Ni N1 C5 165.7(3) . .
N4 Ni N1 C5 -98.7(3) . .
N3 Ni N1 C5 -10.8(5) . .
N7 Ni N1 C5 87.4(3) 7_666 .
N2 Ni N1 C1 175.4(3) . .
N7 Ni N1 C1 -17.1(3) . .
N4 Ni N1 C1 78.5(3) . .
N3 Ni N1 C1 166.3(3) . .
N7 Ni N1 C1 -95.4(3) 7_666 .
N7 Ni N2 C6 -79.8(7) . .
N4 Ni N2 C6 94.9(3) . .
N1 Ni N2 C6 5.5(3) . .
N3 Ni N2 C6 -178.2(3) . .
N7 Ni N2 C6 -85.2(3) 7_666 .
N7 Ni N2 C10 93.0(7) . .
N4 Ni N2 C10 -92.3(3) . .
N1 Ni N2 C10 178.3(3) . .
N3 Ni N2 C10 -5.4(3) . .
N7 Ni N2 C10 87.6(3) 7_666 .
N2 Ni N3 C15 -170.6(4) . .
N7 Ni N3 C15 21.9(4) . .
N4 Ni N3 C15 -73.3(4) . .
N1 Ni N3 C15 -161.6(3) . .
N7 Ni N3 C15 100.6(3) 7_666 .
N2 Ni N3 C11 0.4(3) . .
N7 Ni N3 C11 -167.0(3) . .
N4 Ni N3 C11 97.8(3) . .
N1 Ni N3 C11 9.5(5) . .
N7 Ni N3 C11 -88.3(3) 7_666 .
N2 Ni N4 N5 74.8(4) . .
N7 Ni N4 N5 -106.3(4) . .
N1 Ni N4 N5 153.0(4) . .
N3 Ni N4 N5 -3.1(4) . .
N7 Ni N4 N5 -104.4(12) 7_666 .
Ni N4 N5 N6 -121.9(130) . .
N2 Ni N7 N8 -165.6(5) . .
N4 Ni N7 N8 19.8(4) . .
N1 Ni N7 N8 111.6(4) . .
N3 Ni N7 N8 -69.9(4) . .
N7 Ni N7 N8 -160.0(5) 7_666 .
N2 Ni N7 Ni -5.5(7) . 7_666
N4 Ni N7 Ni 179.79(14) . 7_666
N1 Ni N7 Ni -88.41(15) . 7_666
N3 Ni N7 Ni 90.15(15) . 7_666
N7 Ni N7 Ni 0.0 7_666 7_666
Ni N7 N8 N9 -95.7(143) . .
Ni N7 N8 N9 108.2(143) 7_666 .
Ni N7 N8 N9 103.4(85) . .
Ni N7 N8 N9 -52.7(86) 7_666 .
N7 N8 N9 N9 -167.3(52) . .
N9 N8 N9 N9 0.000(10) . .
N8 N9 N9 N8 0.000(4) . .
N7 N8 N9 N9 173.3(31) . .
N9 N8 N9 N9 0.000(8) . .
C5 N1 C1 C2 -0.2(6) . .
Ni N1 C1 C2 -177.3(3) . .
N1 C1 C2 C3 0.8(6) . .
C1 C2 C3 C4 -0.8(7) . .
C2 C3 C4 C5 0.2(7) . .
C1 N1 C5 C4 -0.4(6) . .
Ni N1 C5 C4 177.0(3) . .
C1 N1 C5 C6 -179.0(3) . .
Ni N1 C5 C6 -1.6(4) . .
C3 C4 C5 N1 0.4(7) . .
C3 C4 C5 C6 178.9(4) . .
C10 N2 C6 C7 1.1(5) . .
Ni N2 C6 C7 173.6(3) . .
C10 N2 C6 C5 179.5(3) . .
Ni N2 C6 C5 -7.9(4) . .
N1 C5 C6 N2 6.0(5) . .
C4 C5 C6 N2 -172.6(4) . .
N1 C5 C6 C7 -175.7(4) . .
C4 C5 C6 C7 5.7(7) . .
N2 C6 C7 C8 -1.1(6) . .
C5 C6 C7 C8 -179.3(4) . .
C6 C7 C8 C9 0.2(7) . .
C7 C8 C9 C10 0.7(7) . .
C6 N2 C10 C9 -0.1(6) . .
Ni N2 C10 C9 -172.7(3) . .
C6 N2 C10 C11 -178.4(3) . .
Ni N2 C10 C11 9.0(4) . .
C8 C9 C10 N2 -0.7(6) . .
C8 C9 C10 C11 177.3(4) . .
C15 N3 C11 C12 -1.3(6) . .
Ni N3 C11 C12 -173.1(3) . .
C15 N3 C11 C10 175.8(3) . .
Ni N3 C11 C10 4.0(4) . .
N2 C10 C11 N3 -8.3(5) . .
C9 C10 C11 N3 173.5(4) . .
N2 C10 C11 C12 168.7(4) . .
C9 C10 C11 C12 -9.4(6) . .
N3 C11 C12 C13 0.8(7) . .
C10 C11 C12 C13 -176.1(4) . .
C11 C12 C13 C14 1.2(8) . .
C12 C13 C14 C15 -2.6(8) . .
C11 N3 C15 C14 -0.2(6) . .
Ni N3 C15 C14 170.4(4) . .
C13 C14 C15 N3 2.2(8) . .
